data_4306311
loop_
_publ_author_name
'Biswarup Sarkar'
'Sanjit Konar'
'Carlos J. G\'omez-Garc\'ia'
'Ashutosh Ghosh'

_publ_section_title
;
Rare Example of \m-Nitrito-1\k2O,O':2\kOCoordinating Mode in Copper(II)
Nitrite Complexes with Monoanionic Tridentate Schiff Base Ligands:
Structure, Magnetic, and Electrochemical Properties
;
_journal_name_full 'Inorganic Chemistry'
_journal_page_first 11611
_journal_page_last 11619
_journal_paper_doi 10.1021/ic8011519
_journal_volume 47
_journal_year 2008
_chemical_formula_moiety 'C13 H17 Cu N3 O3'
_chemical_formula_sum 'C13 H17 Cu N3 O3'
_chemical_formula_weight 326.84
_chemical_name_systematic
; 
 ? 
;
_space_group_IT_number 14
_symmetry_cell_setting monoclinic
_symmetry_space_group_name_Hall '-P 2yn'
_symmetry_space_group_name_H-M 'P 1 21/n 1'
_atom_sites_solution_hydrogens geom
_atom_sites_solution_primary direct
_atom_sites_solution_secondary difmap
_audit_creation_method SHELXL-97
_cell_angle_alpha 90.00
_cell_angle_beta 108.618(2)
_cell_angle_gamma 90.00
_cell_formula_units_Z 4
_cell_length_a 11.1428(15)
_cell_length_b 8.1425(11)
_cell_length_c 16.062(2)
_cell_measurement_temperature 110(2)
_cell_volume 1381.0(3)
_computing_cell_refinement 'Bruker SMART'
_computing_data_collection 'Bruker SMART'
_computing_data_reduction 'Bruker SAINT'
_computing_molecular_graphics 'Bruker SHELXTL'
_computing_publication_material 'Bruker SHELXTL'
_computing_structure_refinement 'SHELXL-97 (Sheldrick, 1997)'
_computing_structure_solution 'SHELXS-97 (Sheldrick, 1990)'
_diffrn_ambient_temperature 110(2)
_diffrn_measured_fraction_theta_full 0.973
_diffrn_measured_fraction_theta_max 0.973
_diffrn_measurement_device_type 'CCD area detector'
_diffrn_measurement_method 'phi and omega scans'
_diffrn_radiation_monochromator graphite
_diffrn_radiation_source 'fine-focus sealed tube'
_diffrn_radiation_type MoK\a
_diffrn_radiation_wavelength 0.71073
_diffrn_reflns_av_R_equivalents 0.0276
_diffrn_reflns_av_sigmaI/netI 0.0217
_diffrn_reflns_limit_h_max 13
_diffrn_reflns_limit_h_min -14
_diffrn_reflns_limit_k_max 10
_diffrn_reflns_limit_k_min -10
_diffrn_reflns_limit_l_max 20
_diffrn_reflns_limit_l_min -20
_diffrn_reflns_number 11254
_diffrn_reflns_theta_full 27.52
_diffrn_reflns_theta_max 27.52
_diffrn_reflns_theta_min 1.97
_exptl_absorpt_coefficient_mu 1.592
_exptl_absorpt_correction_T_max 0.867
_exptl_absorpt_correction_T_min 0.842
_exptl_absorpt_correction_type multi-scan
_exptl_absorpt_process_details 'Bruker SADABS V2.10'
_exptl_crystal_colour Blue
_exptl_crystal_density_diffrn 1.572
_exptl_crystal_density_method 'not measured'
_exptl_crystal_description Block
_exptl_crystal_F_000 676
_exptl_crystal_size_max 0.30
_exptl_crystal_size_mid 0.09
_exptl_crystal_size_min 0.09
_refine_diff_density_max 2.087
_refine_diff_density_min -0.478
_refine_diff_density_rms 0.103
_refine_ls_extinction_method none
_refine_ls_goodness_of_fit_ref 1.119
_refine_ls_hydrogen_treatment constr
_refine_ls_matrix_type full
_refine_ls_number_parameters 197
_refine_ls_number_reflns 3086
_refine_ls_number_restraints 1
_refine_ls_restrained_S_all 1.119
_refine_ls_R_factor_all 0.0462
_refine_ls_R_factor_gt 0.0437
_refine_ls_shift/su_max 0.001
_refine_ls_shift/su_mean 0.000
_refine_ls_structure_factor_coef Fsqd
_refine_ls_weighting_details 'calc w=1/[\s^2^(Fo^2^)+(0.0783P)^2^+0.8487P] where P=(Fo^2^+2Fc^2^)/3'
_refine_ls_weighting_scheme calc
_refine_ls_wR_factor_gt 0.1171
_refine_ls_wR_factor_ref 0.1201
_reflns_number_gt 2817
_reflns_number_total 3172
_reflns_threshold_expression >2sigma(I)
_cod_data_source_file ic8011519_si_001_1.cif
_cod_data_source_block 1
_cod_depositor_comments
;
The following automatic conversions were performed:
'_symmetry_cell_setting' value 'Monoclinic' changed to 'monoclinic'
according to '/home/saulius/struct/CIF-dictionaries/cif_core.dic'
dictionary named 'cif_core.dic' version 2.4.1 from
2010-06-29.

'_exptl_absorpt_correction_type' value 'Multi-Scan' changed
to 'multi-scan' according to
'/home/saulius/struct/CIF-dictionaries/cif_core.dic' dictionary named
'cif_core.dic' version 2.4.1 from 2010-06-29.

Automatic conversion script
Id: cif_fix_enum 1527 2010-12-29 10:47:43Z saulius 
;
_cod_database_code 4306311

loop_
_symmetry_equiv_pos_as_xyz
'x, y, z'
'-x+1/2, y+1/2, -z+1/2'
'-x, -y, -z'
'x-1/2, -y-1/2, z-1/2'

loop_
_atom_site_label
_atom_site_type_symbol
_atom_site_fract_x
_atom_site_fract_y
_atom_site_fract_z
_atom_site_U_iso_or_equiv
_atom_site_adp_type
_atom_site_occupancy
_atom_site_symmetry_multiplicity
_atom_site_calc_flag
_atom_site_refinement_flags
_atom_site_disorder_assembly
_atom_site_disorder_group
Cu1 Cu 0.71062(2) 0.89252(3) 0.187210(15) 0.02043(13) Uani 1 1 d . A .
C6 C 0.3477(2) 0.6851(3) 0.11846(14) 0.0239(4) Uani 1 1 d . . .
C1 C 0.3082(2) 0.7545(3) 0.18453(15) 0.0308(5) Uani 1 1 d . . .
H3 H 0.3588 0.8324 0.2219 0.037 Uiso 1 1 calc R . .
C2 C 0.1942(2) 0.7084(4) 0.19515(18) 0.0387(6) Uani 1 1 d . . .
H2 H 0.1683 0.7563 0.2392 0.046 Uiso 1 1 calc R . .
C3 C 0.1188(2) 0.5914(3) 0.1404(2) 0.0389(6) Uani 1 1 d . . .
H5 H 0.0420 0.5609 0.1472 0.047 Uiso 1 1 calc R . .
C4 C 0.1579(2) 0.5202(3) 0.07555(17) 0.0362(6) Uani 1 1 d . . .
H6 H 0.1081 0.4398 0.0397 0.043 Uiso 1 1 calc R . .
C5 C 0.2710(2) 0.5672(3) 0.06319(16) 0.0288(5) Uani 1 1 d . . .
H4 H 0.2955 0.5204 0.0183 0.035 Uiso 1 1 calc R . .
C7 C 0.4693(2) 0.7419(3) 0.10750(14) 0.0225(4) Uani 1 1 d . A .
C8 C 0.4810(2) 0.7474(3) 0.02496(14) 0.0232(4) Uani 1 1 d . . .
H8 H 0.4152 0.7027 -0.0207 0.028 Uiso 1 1 calc R . .
C9 C 0.5849(2) 0.8155(3) 0.00283(14) 0.0225(4) Uani 1 1 d . . .
C12 C 0.5738(2) 0.8115(3) -0.09363(14) 0.0284(5) Uani 1 1 d . . .
H18A H 0.5583 0.9205 -0.1174 0.043 Uiso 1 1 calc R . .
H18B H 0.5049 0.7411 -0.1246 0.043 Uiso 1 1 calc R . .
H18C H 0.6511 0.7704 -0.1000 0.043 Uiso 1 1 calc R . .
C10 C 0.7865(2) 0.9501(4) 0.03631(15) 0.0324(5) Uani 1 1 d . . .
H8A H 0.7546 1.0011 -0.0211 0.039 Uiso 1 1 calc R A .
H8B H 0.8439 0.8624 0.0332 0.039 Uiso 1 1 calc R . .
C11 C 0.8547(3) 1.0733(5) 0.1023(2) 0.0247(10) Uani 0.754(11) 1 d PD A -1
H11a H 0.7995 1.1697 0.0943 0.030 Uiso 0.754(11) 1 calc PR A -1
C13 C 0.9771(5) 1.1305(9) 0.0904(6) 0.0301(12) Uani 0.754(11) 1 d PD A -1
H12A H 1.0363 1.0410 0.1021 0.045 Uiso 0.754(11) 1 calc PR A -1
H12B H 1.0118 1.2188 0.1305 0.045 Uiso 0.754(11) 1 calc PR A -1
H1 H 0.9610 1.1680 0.0312 0.045 Uiso 0.754(11) 1 calc PR A -1
C11a C 0.9040(8) 0.9837(13) 0.1155(5) 0.020(3) Uani 0.246(11) 1 d PD A -2
H11b H 0.9501 0.8793 0.1255 0.024 Uiso 0.246(11) 1 calc PR A -2
C13A C 0.999(2) 1.107(3) 0.104(2) 0.0301(12) Uani 0.246(11) 1 d PD A -2
H13A H 0.9697 1.2164 0.1087 0.045 Uiso 0.246(11) 1 calc PR A -2
H13B H 1.0084 1.0932 0.0468 0.045 Uiso 0.246(11) 1 calc PR A -2
H13C H 1.0793 1.0901 0.1482 0.045 Uiso 0.246(11) 1 calc PR A -2
N1 N 0.68153(18) 0.8832(2) 0.06138(13) 0.0200(4) Uani 1 1 d . A .
N2 N 0.87105(18) 1.0075(2) 0.19254(12) 0.0269(4) Uani 1 1 d . . .
H2a H 0.8862 1.0902 0.2317 0.032 Uiso 1 1 calc R A .
H2b H 0.9367 0.9371 0.2089 0.032 Uiso 1 1 calc R . .
O1 O 0.75075(17) 0.89368(18) 0.31851(11) 0.0240(4) Uani 1 1 d . . .
O2 O 0.66120(17) 1.12353(19) 0.28153(12) 0.0294(4) Uani 1 1 d . . .
O3 O 0.55366(14) 0.7898(2) 0.18024(10) 0.0244(3) Uani 1 1 d . . .
N3 N 0.71039(18) 1.0265(2) 0.34295(12) 0.0279(4) Uani 1 1 d . A .

loop_
_atom_site_aniso_label
_atom_site_aniso_U_11
_atom_site_aniso_U_22
_atom_site_aniso_U_33
_atom_site_aniso_U_23
_atom_site_aniso_U_13
_atom_site_aniso_U_12
Cu1 0.01973(19) 0.02281(19) 0.01941(19) 0.00042(8) 0.00717(13) -0.00270(8)
C6 0.0214(10) 0.0245(10) 0.0247(10) 0.0044(8) 0.0060(8) -0.0008(8)
C1 0.0273(11) 0.0386(13) 0.0279(11) 0.0026(9) 0.0107(9) -0.0013(9)
C2 0.0313(12) 0.0518(16) 0.0369(13) 0.0089(11) 0.0166(11) 0.0020(11)
C3 0.0202(11) 0.0494(15) 0.0460(15) 0.0191(12) 0.0090(11) -0.0024(9)
C4 0.0270(11) 0.0356(13) 0.0397(13) 0.0074(10) 0.0019(10) -0.0083(10)
C5 0.0246(11) 0.0283(10) 0.0308(11) 0.0031(9) 0.0048(9) -0.0041(9)
C7 0.0221(10) 0.0218(9) 0.0241(10) 0.0003(8) 0.0079(8) -0.0004(8)
C8 0.0229(10) 0.0228(10) 0.0225(10) -0.0011(8) 0.0051(8) -0.0007(8)
C9 0.0236(10) 0.0229(10) 0.0222(10) 0.0003(8) 0.0090(8) 0.0037(8)
C12 0.0257(11) 0.0380(12) 0.0214(10) 0.0014(9) 0.0076(8) 0.0026(9)
C10 0.0229(11) 0.0499(15) 0.0254(11) 0.0060(10) 0.0091(9) -0.0059(10)
C11 0.0219(17) 0.0284(18) 0.0253(15) 0.0022(12) 0.0098(12) -0.0004(15)
C13 0.028(2) 0.034(3) 0.032(3) 0.0014(16) 0.014(2) -0.006(2)
C11a 0.012(4) 0.027(6) 0.020(4) 0.001(3) 0.004(3) 0.001(4)
C13A 0.028(2) 0.034(3) 0.032(3) 0.0014(16) 0.014(2) -0.006(2)
N1 0.0168(9) 0.0252(9) 0.0197(9) 0.0024(6) 0.0080(7) 0.0010(6)
N2 0.0270(9) 0.0306(9) 0.0253(9) -0.0019(7) 0.0112(7) -0.0026(8)
O1 0.0244(8) 0.0253(8) 0.0214(8) 0.0019(5) 0.0062(7) -0.0040(6)
O2 0.0315(9) 0.0268(8) 0.0289(9) -0.0005(6) 0.0086(7) -0.0011(6)
O3 0.0220(7) 0.0306(8) 0.0212(7) -0.0002(6) 0.0078(6) -0.0036(6)
N3 0.0304(10) 0.0285(10) 0.0263(9) -0.0013(7) 0.0111(8) -0.0034(8)

loop_
_atom_type_symbol
_atom_type_description
_atom_type_scat_dispersion_real
_atom_type_scat_dispersion_imag
_atom_type_scat_source
C C 0.0033 0.0016 'International Tables Vol C Tables 4.2.6.8 and 6.1.1.4'
H H 0.0000 0.0000 'International Tables Vol C Tables 4.2.6.8 and 6.1.1.4'
N N 0.0061 0.0033 'International Tables Vol C Tables 4.2.6.8 and 6.1.1.4'
O O 0.0106 0.0060 'International Tables Vol C Tables 4.2.6.8 and 6.1.1.4'
Cu Cu 0.3201 1.2651 'International Tables Vol C Tables 4.2.6.8 and 6.1.1.4'

loop_
_geom_angle_atom_site_label_1
_geom_angle_atom_site_label_2
_geom_angle_atom_site_label_3
_geom_angle
_geom_angle_site_symmetry_1
_geom_angle_site_symmetry_3
_geom_angle_publ_flag
O3 Cu1 N1 94.38(7) . . ?
O3 Cu1 N2 177.83(7) . . ?
N1 Cu1 N2 84.99(8) . . ?
O3 Cu1 O1 87.50(7) . . ?
N1 Cu1 O1 176.37(7) . . ?
N2 Cu1 O1 93.24(7) . . ?
C1 C6 C5 119.0(2) . . ?
C1 C6 C7 118.9(2) . . ?
C5 C6 C7 122.1(2) . . ?
C2 C1 C6 120.6(2) . . ?
C3 C2 C1 120.1(3) . . ?
C4 C3 C2 119.7(2) . . ?
C3 C4 C5 120.8(2) . . ?
C4 C5 C6 119.7(2) . . ?
O3 C7 C8 126.3(2) . . ?
O3 C7 C6 114.11(18) . . ?
C8 C7 C6 119.52(19) . . ?
C7 C8 C9 126.0(2) . . ?
N1 C9 C8 122.23(19) . . ?
N1 C9 C12 121.71(19) . . ?
C8 C9 C12 116.01(19) . . ?
N1 C10 C11 109.2(2) . . ?
N1 C10 C11a 112.7(3) . . ?
C11 C10 C11a 34.6(4) . . ?
C10 C11 N2 109.0(2) . . ?
C10 C11 C13 113.3(4) . . ?
N2 C11 C13 113.3(3) . . ?
N2 C11a C13A 114.0(15) . . ?
N2 C11a C10 111.1(5) . . ?
C13A C11a C10 117.5(13) . . ?
C9 N1 C10 120.60(19) . . ?
C9 N1 Cu1 126.26(15) . . ?
C10 N1 Cu1 112.97(15) . . ?
C11a N2 C11 35.7(4) . . ?
C11a N2 Cu1 112.2(3) . . ?
C11 N2 Cu1 107.16(15) . . ?
N3 O1 Cu1 110.07(13) . . ?
C7 O3 Cu1 124.64(14) . . ?
O2 N3 O1 113.68(18) . . ?

loop_
_geom_bond_atom_site_label_1
_geom_bond_atom_site_label_2
_geom_bond_distance
_geom_bond_site_symmetry_2
_geom_bond_publ_flag
Cu1 O3 1.9093(15) . ?
Cu1 N1 1.9435(19) . ?
Cu1 N2 1.9956(19) . ?
Cu1 O1 2.0114(17) . ?
C6 C1 1.392(3) . ?
C6 C5 1.398(3) . ?
C6 C7 1.495(3) . ?
C1 C2 1.387(3) . ?
C2 C3 1.384(4) . ?
C3 C4 1.378(4) . ?
C4 C5 1.390(3) . ?
C7 O3 1.304(3) . ?
C7 C8 1.374(3) . ?
C8 C9 1.427(3) . ?
C9 N1 1.304(3) . ?
C9 C12 1.515(3) . ?
C10 N1 1.459(3) . ?
C10 C11 1.481(4) . ?
C10 C11a 1.531(8) . ?
C11 N2 1.500(3) . ?
C11 C13 1.510(6) . ?
C11a N2 1.412(8) . ?
C11a C13A 1.515(16) . ?
O1 N3 1.280(3) . ?
O2 N3 1.246(3) . ?
